data_1545981
loop_
_publ_author_name
'Wheatley, Andrew'
'Peel, Andrew'
'Ackroyd, Ryan'

_publ_section_title
;
 Metal exchange in lithiocuprates: implications for our understanding of
 structure and reactivity
;
_journal_name_full 'Chem. Sci.'
_journal_paper_doi 10.1039/C7SC01423F
_journal_year 2017
_chemical_formula_moiety 'C37 H88 Cu Li4 N9 O'
_chemical_formula_sum 'C37 H88 Cu Li4 N9 O'
_chemical_formula_weight 766.46
_space_group_crystal_system triclinic
_space_group_IT_number 2
_space_group_name_Hall '-P 1'
_space_group_name_H-M_alt 'P -1'
_symmetry_space_group_name_Hall '-P 1'
_symmetry_space_group_name_H-M 'P -1'
_atom_sites_solution_hydrogens geom
_audit_creation_method SHELXL-2014/7
_audit_update_record
;
2017-03-26 deposited with the CCDC.
2017-05-03 downloaded from the CCDC.
;
_cell_angle_alpha 80.989(3)
_cell_angle_beta 78.164(3)
_cell_angle_gamma 67.824(3)
_cell_formula_units_Z 2
_cell_length_a 11.9447(8)
_cell_length_b 13.7635(9)
_cell_length_c 16.4214(11)
_cell_measurement_reflns_used 9899
_cell_measurement_temperature 180(2)
_cell_measurement_theta_max 66.90
_cell_measurement_theta_min 2.760
_cell_volume 2437.5(3)
_computing_cell_refinement 'SAINT (Bruker, 2014)'
_computing_data_collection 'APEX2 (Bruker, 2014)'
_computing_data_reduction SAINT
_computing_molecular_graphics 'Mercury (Macrae et al., 2008)'
_computing_publication_material SHELXL
_computing_structure_refinement 'SHELXL (Sheldrick, 2015)'
_computing_structure_solution 'SHELXT (Sheldrick, 2015)'
_diffrn_ambient_temperature 180(2)
_diffrn_measured_fraction_theta_full 0.993
_diffrn_measured_fraction_theta_max 0.993
_diffrn_measurement_device_type 'Bruker D8-QUEST PHOTON-100'
_diffrn_measurement_method 'Thin slice \w and \f scans'
_diffrn_radiation_source 'Incoatec I\mS Cu microsource'
_diffrn_radiation_type CuK\a
_diffrn_radiation_wavelength 1.54184
_diffrn_reflns_av_R_equivalents 0.0420
_diffrn_reflns_av_unetI/netI 0.0340
_diffrn_reflns_Laue_measured_fraction_full 0.993
_diffrn_reflns_Laue_measured_fraction_max 0.993
_diffrn_reflns_limit_h_max 14
_diffrn_reflns_limit_h_min -14
_diffrn_reflns_limit_k_max 16
_diffrn_reflns_limit_k_min -16
_diffrn_reflns_limit_l_max 19
_diffrn_reflns_limit_l_min -19
_diffrn_reflns_number 35010
_diffrn_reflns_point_group_measured_fraction_full 0.993
_diffrn_reflns_point_group_measured_fraction_max 0.993
_diffrn_reflns_theta_full 66.920
_diffrn_reflns_theta_max 66.920
_diffrn_reflns_theta_min 2.760
_exptl_absorpt_coefficient_mu 0.881
_exptl_absorpt_correction_T_max 0.7528
_exptl_absorpt_correction_T_min 0.6351
_exptl_absorpt_correction_type multi-scan
_exptl_absorpt_process_details
;
multi-scan from symmetry-related measurements 'SADABS (Bruker, 2014)' 
;
_exptl_crystal_colour colourless
_exptl_crystal_density_diffrn 1.044
_exptl_crystal_description block
_exptl_crystal_F_000 844
_exptl_crystal_size_max 0.210
_exptl_crystal_size_mid 0.090
_exptl_crystal_size_min 0.090
_refine_diff_density_max 0.547
_refine_diff_density_min -0.874
_refine_diff_density_rms 0.072
_refine_ls_extinction_method none
_refine_ls_goodness_of_fit_ref 1.048
_refine_ls_hydrogen_treatment constr
_refine_ls_matrix_type full
_refine_ls_number_parameters 513
_refine_ls_number_reflns 8630
_refine_ls_number_restraints 170
_refine_ls_restrained_S_all 1.050
_refine_ls_R_factor_all 0.0721
_refine_ls_R_factor_gt 0.0572
_refine_ls_shift/su_max 0.000
_refine_ls_shift/su_mean 0.000
_refine_ls_structure_factor_coef Fsqd
_refine_ls_weighting_details 'w=1/[\s^2^(Fo^2^)+(0.0936P)^2^+3.7492P] where P=(Fo^2^+2Fc^2^)/3'
_refine_ls_weighting_scheme calc
_refine_ls_wR_factor_gt 0.1730
_refine_ls_wR_factor_ref 0.1881
_reflns_Friedel_coverage 0.000
_reflns_number_gt 7008
_reflns_number_total 8630
_reflns_threshold_expression 'I > 2\s(I)'
_cod_data_source_file c7sc01423f2.cif
_cod_data_source_block aw1601
_cod_database_code 1545981
_shelx_shelxl_version_number 2014/7
_shelx_space_group_comment
;
The symmetry employed for this shelxl refinement is uniquely defined
by the following loop, which should always be used as a source of
symmetry information in preference to the above space-group names.
They are only intended as comments.
;
_shelx_estimated_absorpt_t_min 0.837
_shelx_estimated_absorpt_t_max 0.925

loop_
_space_group_symop_operation_xyz
'x, y, z'
'-x, -y, -z'

loop_
_atom_site_label
_atom_site_type_symbol
_atom_site_fract_x
_atom_site_fract_y
_atom_site_fract_z
_atom_site_U_iso_or_equiv
_atom_site_adp_type
_atom_site_occupancy
_atom_site_site_symmetry_order
_atom_site_calc_flag
_atom_site_refinement_flags_posn
_atom_site_refinement_flags_adp
_atom_site_refinement_flags_occupancy
_atom_site_disorder_assembly
_atom_site_disorder_group
Cu1 Cu 0.86205(4) 0.77527(3) 0.74128(3) 0.03101(16) Uani 1 1 d . . . . .
O1 O 0.6693(2) 0.63204(17) 0.75776(15) 0.0342(7) Uani 0.53(3) 1 d . . P A 1
N9 N 0.5447(2) 0.81639(18) 0.75222(15) 0.0335(7) Uani 0.53(3) 1 d . . P A 1
N9' N 0.6693(2) 0.63204(17) 0.75776(15) 0.0342(7) Uani 0.47(3) 1 d . . P A 2
O1' O 0.5447(2) 0.81639(18) 0.75222(15) 0.0335(7) Uani 0.47(3) 1 d . . P A 2
N4 N 0.4731(2) 1.05681(17) 0.73688(14) 0.0204(5) Uani 1 1 d . . . . .
N2 N 0.9191(2) 0.66471(18) 0.82573(14) 0.0224(5) Uani 1 1 d . . . . .
N1 N 0.8800(2) 0.41962(18) 0.76487(16) 0.0270(5) Uani 1 1 d . . . . .
N3 N 0.8073(2) 0.88471(18) 0.65567(15) 0.0236(5) Uani 1 1 d . . . . .
N5 N 0.5332(3) 0.4477(2) 0.82221(18) 0.0378(6) Uani 1 1 d . . . . .
N6 N 0.6210(3) 0.4771(2) 0.63842(17) 0.0356(6) Uani 1 1 d . . . . .
C1 C 0.8862(4) 0.2412(3) 0.8329(3) 0.0527(10) Uani 1 1 d . . . . .
H1A H 0.9085 0.1935 0.8828 0.079 Uiso 1 1 calc R U . . .
H1B H 0.9370 0.2074 0.7830 0.079 Uiso 1 1 calc R U . . .
H1C H 0.7997 0.2573 0.8304 0.079 Uiso 1 1 calc R U . . .
C2 C 0.9072(3) 0.3436(3) 0.8371(2) 0.0370(8) Uani 1 1 d . . . . .
H2A H 0.9955 0.3246 0.8410 0.044 Uiso 1 1 calc R U . . .
C3 C 0.8315(4) 0.3969(3) 0.9151(2) 0.0480(9) Uani 1 1 d . . . . .
H3A H 0.8449 0.3457 0.9641 0.072 Uiso 1 1 calc R U . . .
H3B H 0.7445 0.4243 0.9098 0.072 Uiso 1 1 calc R U . . .
H3C H 0.8562 0.4552 0.9216 0.072 Uiso 1 1 calc R U . . .
C4 C 1.0940(3) 0.3282(3) 0.6871(3) 0.0487(9) Uani 1 1 d . . . . .
H4A H 1.1360 0.3052 0.6318 0.073 Uiso 1 1 calc R U . . .
H4B H 1.1105 0.2673 0.7288 0.073 Uiso 1 1 calc R U . . .
H4C H 1.1240 0.3797 0.7013 0.073 Uiso 1 1 calc R U . . .
C5 C 0.9554(3) 0.3792(3) 0.6864(2) 0.0352(7) Uani 1 1 d . . . . .
H5A H 0.9273 0.3251 0.6720 0.042 Uiso 1 1 calc R U . . .
C6 C 0.9336(3) 0.4678(3) 0.6178(2) 0.0430(8) Uani 1 1 d . . . . .
H6A H 0.9706 0.4391 0.5636 0.064 Uiso 1 1 calc R U . . .
H6B H 0.9706 0.5173 0.6262 0.064 Uiso 1 1 calc R U . . .
H6C H 0.8453 0.5046 0.6190 0.064 Uiso 1 1 calc R U . . .
C7 C 0.8874(4) 0.7773(4) 0.9421(2) 0.0585(12) Uani 1 1 d . . . . .
H7A H 0.8562 0.7821 1.0020 0.088 Uiso 1 1 calc R U . . .
H7B H 0.8464 0.8442 0.9112 0.088 Uiso 1 1 calc R U . . .
H7C H 0.9758 0.7623 0.9322 0.088 Uiso 1 1 calc R U . . .
C8 C 0.8621(3) 0.6889(3) 0.91249(18) 0.0306(7) Uani 1 1 d . . . . .
H8A H 0.8955 0.6237 0.9500 0.037 Uiso 1 1 calc R U . . .
C9 C 0.7242(3) 0.7173(3) 0.9233(2) 0.0426(9) Uani 1 1 d . . . . .
H9A H 0.6878 0.7341 0.9808 0.064 Uiso 1 1 calc R U . . .
H9B H 0.7065 0.6576 0.9112 0.064 Uiso 1 1 calc R U . . .
H9C H 0.6896 0.7786 0.8847 0.064 Uiso 1 1 calc R U . . .
C10 C 1.1148(3) 0.6168(3) 0.7283(2) 0.0439(9) Uani 1 1 d . . . . .
H10A H 1.2038 0.5837 0.7251 0.066 Uiso 1 1 calc R U . . .
H10B H 1.0942 0.6890 0.7019 0.066 Uiso 1 1 calc R U . . .
H10C H 1.0854 0.5764 0.6991 0.066 Uiso 1 1 calc R U . . .
C11 C 1.0545(3) 0.6188(3) 0.8188(2) 0.0318(7) Uani 1 1 d . . . . .
H11A H 1.0807 0.6653 0.8457 0.038 Uiso 1 1 calc R U . . .
C12 C 1.0992(3) 0.5082(3) 0.8640(2) 0.0456(9) Uani 1 1 d . . . . .
H12A H 1.1888 0.4812 0.8574 0.068 Uiso 1 1 calc R U . . .
H12B H 1.0725 0.4613 0.8400 0.068 Uiso 1 1 calc R U . . .
H12C H 1.0649 0.5114 0.9235 0.068 Uiso 1 1 calc R U . . .
C13 C 0.8342(4) 1.0532(3) 0.5841(3) 0.0551(11) Uani 1 1 d . . . . .
H13A H 0.8629 1.1083 0.5925 0.083 Uiso 1 1 calc R U . . .
H13B H 0.7454 1.0830 0.5848 0.083 Uiso 1 1 calc R U . . .
H13C H 0.8751 1.0250 0.5302 0.083 Uiso 1 1 calc R U . . .
C14 C 0.8642(3) 0.9638(3) 0.6549(2) 0.0353(7) Uani 1 1 d . . . . .
H14A H 0.9551 0.9268 0.6473 0.042 Uiso 1 1 calc R U . . .
C15 C 0.8242(4) 1.0106(3) 0.7375(3) 0.0530(10) Uani 1 1 d . . . . .
H15A H 0.8673 1.0584 0.7385 0.080 Uiso 1 1 calc R U . . .
H15B H 0.8436 0.9541 0.7826 0.080 Uiso 1 1 calc R U . . .
H15C H 0.7357 1.0497 0.7452 0.080 Uiso 1 1 calc R U . . .
C16 C 0.9634(3) 0.7893(3) 0.5372(2) 0.0461(9) Uani 1 1 d . . . . .
H16A H 0.9705 0.7773 0.4788 0.069 Uiso 1 1 calc R U . . .
H16B H 0.9942 0.7215 0.5700 0.069 Uiso 1 1 calc R U . . .
H16C H 1.0116 0.8321 0.5406 0.069 Uiso 1 1 calc R U . . .
C17 C 0.8286(3) 0.8472(2) 0.57221(18) 0.0309(7) Uani 1 1 d . . . . .
H17A H 0.7967 0.9105 0.5326 0.037 Uiso 1 1 calc R U . . .
C18 C 0.7576(3) 0.7765(3) 0.5722(2) 0.0347(7) Uani 1 1 d . . . . .
H18A H 0.7730 0.7530 0.5162 0.052 Uiso 1 1 calc R U . . .
H18B H 0.6698 0.8156 0.5877 0.052 Uiso 1 1 calc R U . . .
H18C H 0.7839 0.7151 0.6125 0.052 Uiso 1 1 calc R U . . .
C19 C 0.5098(4) 1.0442(3) 0.8782(2) 0.0416(8) Uani 1 1 d . . . . .
H19A H 0.5032 1.0852 0.9239 0.062 Uiso 1 1 calc R U . . .
H19B H 0.5958 1.0012 0.8612 0.062 Uiso 1 1 calc R U . . .
H19C H 0.4619 0.9983 0.8972 0.062 Uiso 1 1 calc R U . . .
C20 C 0.4607(3) 1.1187(2) 0.80453(18) 0.0288(7) Uani 1 1 d . . . . .
H20A H 0.5129 1.1626 0.7850 0.035 Uiso 1 1 calc R U . . .
C21 C 0.3296(3) 1.1927(3) 0.8324(2) 0.0416(8) Uani 1 1 d . . . . .
H21A H 0.3276 1.2273 0.8808 0.062 Uiso 1 1 calc R U . . .
H21B H 0.2753 1.1521 0.8477 0.062 Uiso 1 1 calc R U . . .
H21C H 0.3022 1.2461 0.7865 0.062 Uiso 1 1 calc R U . . .
C22 C 0.4668(3) 1.2180(2) 0.6339(2) 0.0375(8) Uani 1 1 d . . . . .
H22A H 0.4410 1.2499 0.5800 0.056 Uiso 1 1 calc R U . . .
H22B H 0.5561 1.1957 0.6282 0.056 Uiso 1 1 calc R U . . .
H22C H 0.4281 1.2697 0.6755 0.056 Uiso 1 1 calc R U . . .
C23 C 0.4282(3) 1.1222(2) 0.66215(17) 0.0243(6) Uani 1 1 d . . . . .
H23A H 0.3366 1.1479 0.6732 0.029 Uiso 1 1 calc R U . . .
C24 C 0.4718(3) 1.0523(2) 0.59040(18) 0.0315(7) Uani 1 1 d . . . . .
H24A H 0.4307 1.0905 0.5429 0.047 Uiso 1 1 calc R U . . .
H24B H 0.4524 0.9884 0.6082 0.047 Uiso 1 1 calc R U . . .
H24C H 0.5606 1.0331 0.5738 0.047 Uiso 1 1 calc R U . . .
C25 C 0.4530(4) 0.5467(4) 0.8545(3) 0.0653(13) Uani 1 1 d . . . . .
H25A H 0.4474 0.6038 0.8098 0.098 Uiso 1 1 calc R U . . .
H25B H 0.4858 0.5597 0.9000 0.098 Uiso 1 1 calc R U . . .
H25C H 0.3713 0.5437 0.8756 0.098 Uiso 1 1 calc R U . . .
C26 C 0.5380(4) 0.3632(4) 0.8908(3) 0.0619(12) Uani 1 1 d . . . . .
H26A H 0.5869 0.2946 0.8692 0.093 Uiso 1 1 calc R U . . .
H26B H 0.4547 0.3652 0.9137 0.093 Uiso 1 1 calc R U . . .
H26C H 0.5754 0.3738 0.9349 0.093 Uiso 1 1 calc R U . . .
C27 C 0.4838(4) 0.4211(3) 0.7556(3) 0.0484(9) Uani 1 1 d . . . . .
H27A H 0.5281 0.3458 0.7461 0.058 Uiso 1 1 calc R U . . .
H27B H 0.3963 0.4313 0.7751 0.058 Uiso 1 1 calc R U . . .
C28 C 0.4953(3) 0.4855(3) 0.6759(2) 0.0469(9) Uani 1 1 d . . . . .
H28A H 0.4590 0.4649 0.6355 0.056 Uiso 1 1 calc R U . . .
H28B H 0.4465 0.5602 0.6852 0.056 Uiso 1 1 calc R U . . .
C29 C 0.6870(4) 0.3762(3) 0.6020(3) 0.0573(11) Uani 1 1 d . . . . .
H29A H 0.7695 0.3728 0.5755 0.086 Uiso 1 1 calc R U . . .
H29B H 0.6429 0.3698 0.5602 0.086 Uiso 1 1 calc R U . . .
H29C H 0.6927 0.3184 0.6461 0.086 Uiso 1 1 calc R U . . .
C30 C 0.6135(4) 0.5641(3) 0.5727(3) 0.0559(11) Uani 1 1 d . . . . .
H30A H 0.5779 0.6313 0.5981 0.084 Uiso 1 1 calc R U . . .
H30B H 0.5618 0.5632 0.5338 0.084 Uiso 1 1 calc R U . . .
H30C H 0.6958 0.5560 0.5424 0.084 Uiso 1 1 calc R U . . .
C31 C 0.3553(5) 0.8201(4) 0.9373(3) 0.0718(14) Uani 1 1 d . U . . .
H31A H 0.4076 0.7648 0.9007 0.108 Uiso 1 1 calc R U . . .
H31B H 0.3053 0.7915 0.9822 0.108 Uiso 1 1 calc R U . . .
H31C H 0.4065 0.8455 0.9614 0.108 Uiso 1 1 calc R U . . .
C32 C 0.2007(4) 0.9868(4) 0.9456(3) 0.0696(13) Uani 1 1 d . U . . .
H32A H 0.1470 1.0475 0.9148 0.104 Uiso 1 1 calc R U . . .
H32B H 0.2539 1.0093 0.9704 0.104 Uiso 1 1 calc R U . . .
H32C H 0.1508 0.9574 0.9899 0.104 Uiso 1 1 calc R U . . .
N7 N 0.2753(3) 0.9071(2) 0.88879(18) 0.0411(7) Uani 1 1 d . U . . .
C33 C 0.2231(6) 0.8443(6) 0.8545(4) 0.0454(15) Uani 0.588(8) 1 d D U P B 1
H33A H 0.1640 0.8236 0.8985 0.054 Uiso 0.588(8) 1 calc R U P B 1
H33B H 0.2889 0.7795 0.8344 0.054 Uiso 0.588(8) 1 calc R U P B 1
C34 C 0.1588(7) 0.9096(7) 0.7827(5) 0.0461(16) Uani 0.588(8) 1 d D U P B 1
H34A H 0.1024 0.9794 0.8006 0.055 Uiso 0.588(8) 1 calc R U P B 1
H34B H 0.1100 0.8739 0.7660 0.055 Uiso 0.588(8) 1 calc R U P B 1
N8 N 0.2542(3) 0.9236(2) 0.70886(18) 0.0395(7) Uani 1 1 d . U . . .
C35 C 0.3088(5) 0.8441(3) 0.6504(3) 0.0643(12) Uani 1 1 d . U . . .
H35A H 0.3622 0.7795 0.6776 0.096 Uiso 1 1 calc R U . . .
H35B H 0.3571 0.8692 0.6021 0.096 Uiso 1 1 calc R U . . .
H35C H 0.2442 0.8294 0.6320 0.096 Uiso 1 1 calc R U . . .
C36 C 0.1786(4) 1.0211(3) 0.6669(3) 0.0537(10) Uani 1 1 d . U . . .
H36A H 0.1433 1.0760 0.7059 0.081 Uiso 1 1 calc R U . . .
H36B H 0.1126 1.0089 0.6482 0.081 Uiso 1 1 calc R U . . .
H36C H 0.2294 1.0436 0.6186 0.081 Uiso 1 1 calc R U . . .
C33' C 0.1620(9) 0.9106(8) 0.8552(6) 0.0468(18) Uani 0.412(8) 1 d D U P B 2
H33C H 0.1164 0.8730 0.8967 0.056 Uiso 0.412(8) 1 calc R U P B 2
H33D H 0.1070 0.9847 0.8462 0.056 Uiso 0.412(8) 1 calc R U P B 2
C34' C 0.2018(11) 0.8592(9) 0.7731(6) 0.0429(18) Uani 0.412(8) 1 d D U P B 2
H34C H 0.2634 0.7876 0.7805 0.052 Uiso 0.412(8) 1 calc R U P B 2
H34D H 0.1303 0.8529 0.7557 0.052 Uiso 0.412(8) 1 calc R U P B 2
C37 C 0.6052(3) 0.7239(2) 0.75488(17) 0.0231(6) Uani 1 1 d . . . . .
Li1 Li 0.7004(5) 0.4798(4) 0.7488(3) 0.0276(10) Uani 1 1 d . . . . .
Li2 Li 0.8521(5) 0.5665(4) 0.7849(3) 0.0288(11) Uani 1 1 d . . . . .
Li3 Li 0.6260(4) 0.9350(4) 0.7089(3) 0.0259(10) Uani 1 1 d . . . . .
Li4 Li 0.3918(4) 0.9463(4) 0.7709(3) 0.0236(10) Uani 1 1 d . . . . .

loop_
_atom_site_aniso_label
_atom_site_aniso_U_11
_atom_site_aniso_U_22
_atom_site_aniso_U_33
_atom_site_aniso_U_23
_atom_site_aniso_U_13
_atom_site_aniso_U_12
Cu1 0.0308(3) 0.0301(3) 0.0319(3) -0.00123(19) -0.00411(19) -0.0117(2)
O1 0.0481(16) 0.0168(13) 0.0385(14) -0.0028(9) -0.0093(11) -0.0111(11)
N9 0.0247(13) 0.0271(14) 0.0376(14) -0.0028(10) -0.0027(10) 0.0021(10)
N9' 0.0481(16) 0.0168(13) 0.0385(14) -0.0028(9) -0.0093(11) -0.0111(11)
O1' 0.0247(13) 0.0271(14) 0.0376(14) -0.0028(10) -0.0027(10) 0.0021(10)
N4 0.0234(12) 0.0157(11) 0.0217(11) -0.0028(9) -0.0031(9) -0.0064(9)
N2 0.0218(12) 0.0257(12) 0.0210(12) -0.0010(9) -0.0043(9) -0.0099(10)
N1 0.0258(13) 0.0177(12) 0.0343(14) -0.0023(10) -0.0077(11) -0.0028(10)
N3 0.0224(12) 0.0198(12) 0.0269(12) 0.0027(9) -0.0006(10) -0.0091(10)
N5 0.0345(15) 0.0350(15) 0.0425(16) -0.0031(12) -0.0029(12) -0.0128(12)
N6 0.0416(16) 0.0334(15) 0.0379(15) -0.0022(12) -0.0132(12) -0.0172(13)
C1 0.056(2) 0.0270(18) 0.069(3) 0.0046(17) -0.007(2) -0.0134(17)
C2 0.0366(18) 0.0266(16) 0.0446(19) 0.0065(14) -0.0124(15) -0.0082(14)
C3 0.057(2) 0.047(2) 0.041(2) 0.0055(17) -0.0084(18) -0.0240(19)
C4 0.0337(19) 0.045(2) 0.055(2) -0.0125(18) -0.0021(17) 0.0000(16)
C5 0.0297(17) 0.0305(17) 0.0429(19) -0.0112(14) -0.0053(14) -0.0052(14)
C6 0.042(2) 0.046(2) 0.0366(18) -0.0053(15) 0.0005(15) -0.0138(17)
C7 0.075(3) 0.079(3) 0.041(2) -0.028(2) 0.005(2) -0.048(3)
C8 0.0381(17) 0.0385(18) 0.0208(14) -0.0029(12) -0.0065(13) -0.0188(14)
C9 0.0360(19) 0.066(2) 0.0265(16) -0.0168(16) 0.0033(14) -0.0179(17)
C10 0.0254(17) 0.049(2) 0.048(2) 0.0041(17) -0.0007(15) -0.0090(15)
C11 0.0276(16) 0.0325(17) 0.0380(17) 0.0023(13) -0.0108(13) -0.0129(13)
C12 0.0305(18) 0.044(2) 0.052(2) 0.0114(17) -0.0112(16) -0.0055(16)
C13 0.055(2) 0.037(2) 0.074(3) 0.0111(19) -0.001(2) -0.0272(19)
C14 0.0242(15) 0.0313(17) 0.050(2) -0.0012(14) 0.0010(14) -0.0144(13)
C15 0.054(2) 0.047(2) 0.071(3) -0.018(2) 0.000(2) -0.033(2)
C16 0.039(2) 0.053(2) 0.0383(19) -0.0100(17) 0.0126(15) -0.0154(17)
C17 0.0348(17) 0.0283(16) 0.0206(14) 0.0056(12) 0.0014(12) -0.0072(13)
C18 0.0396(18) 0.0366(18) 0.0261(15) -0.0058(13) -0.0035(13) -0.0113(15)
C19 0.052(2) 0.046(2) 0.0274(16) -0.0028(15) -0.0131(15) -0.0159(17)
C20 0.0367(17) 0.0248(15) 0.0275(15) -0.0070(12) -0.0054(13) -0.0119(13)
C21 0.046(2) 0.0359(19) 0.0357(18) -0.0167(15) -0.0018(15) -0.0039(16)
C22 0.052(2) 0.0250(16) 0.0354(18) 0.0055(13) -0.0076(15) -0.0168(15)
C23 0.0265(15) 0.0203(14) 0.0251(14) -0.0014(11) -0.0044(12) -0.0075(12)
C24 0.0351(17) 0.0330(17) 0.0237(15) -0.0060(13) -0.0062(13) -0.0069(14)
C25 0.053(3) 0.055(3) 0.082(3) -0.028(2) 0.022(2) -0.022(2)
C26 0.062(3) 0.065(3) 0.066(3) 0.014(2) -0.011(2) -0.038(2)
C27 0.039(2) 0.052(2) 0.064(2) -0.0086(19) -0.0106(18) -0.0231(18)
C28 0.041(2) 0.053(2) 0.056(2) -0.0015(18) -0.0204(18) -0.0212(18)
C29 0.058(3) 0.053(2) 0.070(3) -0.027(2) -0.013(2) -0.020(2)
C30 0.067(3) 0.062(3) 0.048(2) 0.0154(19) -0.029(2) -0.031(2)
C31 0.074(3) 0.047(2) 0.067(3) 0.021(2) 0.013(2) -0.013(2)
C32 0.064(3) 0.053(3) 0.071(3) -0.007(2) 0.027(2) -0.017(2)
N7 0.0473(16) 0.0454(16) 0.0365(15) -0.0002(12) 0.0011(12) -0.0285(14)
C33 0.042(3) 0.044(3) 0.054(3) 0.008(2) -0.004(2) -0.026(2)
C34 0.034(3) 0.050(3) 0.059(3) 0.009(3) -0.012(2) -0.024(3)
N8 0.0441(16) 0.0432(16) 0.0440(15) 0.0045(12) -0.0167(13) -0.0280(13)
C35 0.075(3) 0.047(2) 0.088(3) -0.015(2) -0.035(2) -0.024(2)
C36 0.039(2) 0.048(2) 0.080(3) 0.003(2) -0.021(2) -0.0188(17)
C33' 0.039(3) 0.047(4) 0.057(3) 0.004(3) 0.004(3) -0.028(3)
C34' 0.043(4) 0.040(4) 0.058(3) 0.001(3) -0.013(3) -0.028(3)
C37 0.0218(14) 0.0262(17) 0.0229(14) -0.0027(11) -0.0011(11) -0.0116(13)
Li1 0.028(3) 0.019(2) 0.035(3) -0.003(2) -0.007(2) -0.006(2)
Li2 0.036(3) 0.022(2) 0.032(3) -0.003(2) -0.003(2) -0.015(2)
Li3 0.020(2) 0.022(2) 0.033(3) -0.002(2) -0.004(2) -0.0044(19)
Li4 0.021(2) 0.019(2) 0.029(2) -0.0028(19) -0.0029(19) -0.0054(19)

loop_
_atom_type_symbol
_atom_type_description
_atom_type_scat_dispersion_real
_atom_type_scat_dispersion_imag
_atom_type_scat_source
C C 0.0181 0.0091 'International Tables Vol C Tables 4.2.6.8 and 6.1.1.4'
H H 0.0000 0.0000 'International Tables Vol C Tables 4.2.6.8 and 6.1.1.4'
Li Li 0.0008 0.0003 'International Tables Vol C Tables 4.2.6.8 and 6.1.1.4'
N N 0.0311 0.0180 'International Tables Vol C Tables 4.2.6.8 and 6.1.1.4'
O O 0.0492 0.0322 'International Tables Vol C Tables 4.2.6.8 and 6.1.1.4'
Cu Cu -1.9646 0.5888 'International Tables Vol C Tables 4.2.6.8 and 6.1.1.4'

loop_
_geom_angle_atom_site_label_1
_geom_angle_atom_site_label_2
_geom_angle_atom_site_label_3
_geom_angle
N3 Cu1 N2 179.09(11)
N3 Cu1 Li2 134.62(13)
N2 Cu1 Li2 45.28(12)
N3 Cu1 Li3 44.04(12)
N2 Cu1 Li3 136.81(12)
Li2 Cu1 Li3 112.99(14)
C37 O1 Li1 152.0(3)
C37 O1 Li2 126.3(2)
Li1 O1 Li2 81.6(2)
C37 N9 Li4 156.7(3)
C37 N9 Li3 121.9(2)
Li4 N9 Li3 81.3(2)
C37 N9' Li1 152.0(3)
C37 N9' Li2 126.3(2)
Li1 N9' Li2 81.6(2)
C37 O1' Li4 156.7(3)
C37 O1' Li3 121.9(2)
Li4 O1' Li3 81.3(2)
C20 N4 C23 112.9(2)
C20 N4 Li3 120.2(2)
C23 N4 Li3 112.5(2)
C20 N4 Li4 113.5(2)
C23 N4 Li4 109.4(2)
Li3 N4 Li4 85.1(2)
C8 N2 C11 110.4(2)
C8 N2 Cu1 115.62(19)
C11 N2 Cu1 113.91(18)
C8 N2 Li2 111.0(2)
C11 N2 Li2 111.3(2)
Cu1 N2 Li2 93.48(17)
C2 N1 C5 113.1(2)
C2 N1 Li2 114.3(2)
C5 N1 Li2 118.2(2)
C2 N1 Li1 115.2(2)
C5 N1 Li1 108.4(2)
Li2 N1 Li1 84.4(2)
C17 N3 C14 112.1(2)
C17 N3 Cu1 114.17(18)
C14 N3 Cu1 108.43(19)
C17 N3 Li3 112.9(2)
C14 N3 Li3 112.5(2)
Cu1 N3 Li3 95.70(17)
C25 N5 C26 108.1(3)
C25 N5 C27 111.7(3)
C26 N5 C27 105.8(3)
C25 N5 Li1 105.1(3)
C26 N5 Li1 124.0(3)
C27 N5 Li1 102.0(2)
C29 N6 C28 110.4(3)
C29 N6 C30 109.7(3)
C28 N6 C30 107.7(3)
C29 N6 Li1 109.6(3)
C28 N6 Li1 102.1(2)
C30 N6 Li1 116.9(2)
C2 C1 H1A 109.5
C2 C1 H1B 109.5
H1A C1 H1B 109.5
C2 C1 H1C 109.5
H1A C1 H1C 109.5
H1B C1 H1C 109.5
N1 C2 C3 108.3(3)
N1 C2 C1 114.4(3)
C3 C2 C1 110.8(3)
N1 C2 H2A 107.7
C3 C2 H2A 107.7
C1 C2 H2A 107.7
C2 C3 H3A 109.5
C2 C3 H3B 109.5
H3A C3 H3B 109.5
C2 C3 H3C 109.5
H3A C3 H3C 109.5
H3B C3 H3C 109.5
C5 C4 H4A 109.5
C5 C4 H4B 109.5
H4A C4 H4B 109.5
C5 C4 H4C 109.5
H4A C4 H4C 109.5
H4B C4 H4C 109.5
N1 C5 C6 109.0(3)
N1 C5 C4 115.9(3)
C6 C5 C4 108.3(3)
N1 C5 H5A 107.8
C6 C5 H5A 107.8
C4 C5 H5A 107.8
C5 C6 H6A 109.5
C5 C6 H6B 109.5
H6A C6 H6B 109.5
C5 C6 H6C 109.5
H6A C6 H6C 109.5
H6B C6 H6C 109.5
C8 C7 H7A 109.5
C8 C7 H7B 109.5
H7A C7 H7B 109.5
C8 C7 H7C 109.5
H7A C7 H7C 109.5
H7B C7 H7C 109.5
N2 C8 C9 110.5(2)
N2 C8 C7 114.5(3)
C9 C8 C7 108.5(3)
N2 C8 H8A 107.7
C9 C8 H8A 107.7
C7 C8 H8A 107.7
C8 C9 H9A 109.5
C8 C9 H9B 109.5
H9A C9 H9B 109.5
C8 C9 H9C 109.5
H9A C9 H9C 109.5
H9B C9 H9C 109.5
C11 C10 H10A 109.5
C11 C10 H10B 109.5
H10A C10 H10B 109.5
C11 C10 H10C 109.5
H10A C10 H10C 109.5
H10B C10 H10C 109.5
N2 C11 C10 110.9(2)
N2 C11 C12 112.5(3)
C10 C11 C12 110.1(3)
N2 C11 H11A 107.7
C10 C11 H11A 107.7
C12 C11 H11A 107.7
C11 C12 H12A 109.5
C11 C12 H12B 109.5
H12A C12 H12B 109.5
C11 C12 H12C 109.5
H12A C12 H12C 109.5
H12B C12 H12C 109.5
C14 C13 H13A 109.5
C14 C13 H13B 109.5
H13A C13 H13B 109.5
C14 C13 H13C 109.5
H13A C13 H13C 109.5
H13B C13 H13C 109.5
N3 C14 C15 109.6(3)
N3 C14 C13 113.6(3)
C15 C14 C13 109.2(3)
N3 C14 H14A 108.1
C15 C14 H14A 108.1
C13 C14 H14A 108.1
C14 C15 H15A 109.5
C14 C15 H15B 109.5
H15A C15 H15B 109.5
C14 C15 H15C 109.5
H15A C15 H15C 109.5
H15B C15 H15C 109.5
C17 C16 H16A 109.5
C17 C16 H16B 109.5
H16A C16 H16B 109.5
C17 C16 H16C 109.5
H16A C16 H16C 109.5
H16B C16 H16C 109.5
N3 C17 C18 111.1(2)
N3 C17 C16 114.8(3)
C18 C17 C16 108.5(3)
N3 C17 H17A 107.3
C18 C17 H17A 107.3
C16 C17 H17A 107.3
C17 C18 H18A 109.5
C17 C18 H18B 109.5
H18A C18 H18B 109.5
C17 C18 H18C 109.5
H18A C18 H18C 109.5
H18B C18 H18C 109.5
C20 C19 H19A 109.5
C20 C19 H19B 109.5
H19A C19 H19B 109.5
C20 C19 H19C 109.5
H19A C19 H19C 109.5
H19B C19 H19C 109.5
N4 C20 C19 108.8(2)
N4 C20 C21 114.3(3)
C19 C20 C21 109.9(3)
N4 C20 H20A 107.9
C19 C20 H20A 107.9
C21 C20 H20A 107.9
C20 C21 H21A 109.5
C20 C21 H21B 109.5
H21A C21 H21B 109.5
C20 C21 H21C 109.5
H21A C21 H21C 109.5
H21B C21 H21C 109.5
C23 C22 H22A 109.5
C23 C22 H22B 109.5
H22A C22 H22B 109.5
C23 C22 H22C 109.5
H22A C22 H22C 109.5
H22B C22 H22C 109.5
N4 C23 C24 108.0(2)
N4 C23 C22 116.7(2)
C24 C23 C22 108.1(3)
N4 C23 H23A 107.9
C24 C23 H23A 107.9
C22 C23 H23A 107.9
C23 C24 H24A 109.5
C23 C24 H24B 109.5
H24A C24 H24B 109.5
C23 C24 H24C 109.5
H24A C24 H24C 109.5
H24B C24 H24C 109.5
N5 C25 H25A 109.5
N5 C25 H25B 109.5
H25A C25 H25B 109.5
N5 C25 H25C 109.5
H25A C25 H25C 109.5
H25B C25 H25C 109.5
N5 C26 H26A 109.5
N5 C26 H26B 109.5
H26A C26 H26B 109.5
N5 C26 H26C 109.5
H26A C26 H26C 109.5
H26B C26 H26C 109.5
C28 C27 N5 112.9(3)
C28 C27 H27A 109.0
N5 C27 H27A 109.0
C28 C27 H27B 109.0
N5 C27 H27B 109.0
H27A C27 H27B 107.8
N6 C28 C27 115.2(3)
N6 C28 H28A 108.5
C27 C28 H28A 108.5
N6 C28 H28B 108.5
C27 C28 H28B 108.5
H28A C28 H28B 107.5
N6 C29 H29A 109.5
N6 C29 H29B 109.5
H29A C29 H29B 109.5
N6 C29 H29C 109.5
H29A C29 H29C 109.5
H29B C29 H29C 109.5
N6 C30 H30A 109.5
N6 C30 H30B 109.5
H30A C30 H30B 109.5
N6 C30 H30C 109.5
H30A C30 H30C 109.5
H30B C30 H30C 109.5
N7 C31 H31A 109.5
N7 C31 H31B 109.5
H31A C31 H31B 109.5
N7 C31 H31C 109.5
H31A C31 H31C 109.5
H31B C31 H31C 109.5
N7 C32 H32A 109.5
N7 C32 H32B 109.5
H32A C32 H32B 109.5
N7 C32 H32C 109.5
H32A C32 H32C 109.5
H32B C32 H32C 109.5
C32 N7 C31 107.2(4)
C32 N7 C33 121.8(4)
C31 N7 C33 96.8(4)
C32 N7 C33' 92.0(5)
C31 N7 C33' 127.7(5)
C32 N7 Li4 121.1(3)
C31 N7 Li4 107.9(3)
C33 N7 Li4 99.0(3)
C33' N7 Li4 101.9(4)
N7 C33 C34 109.0(6)
N7 C33 H33A 109.9
C34 C33 H33A 109.9
N7 C33 H33B 109.9
C34 C33 H33B 109.9
H33A C33 H33B 108.3
C33 C34 N8 109.3(5)
C33 C34 H34A 109.8
N8 C34 H34A 109.8
C33 C34 H34B 109.8
N8 C34 H34B 109.8
H34A C34 H34B 108.3
C35 N8 C36 109.2(3)
C35 N8 C34' 95.3(5)
C36 N8 C34' 122.6(6)
C35 N8 C34 119.0(4)
C36 N8 C34 99.4(4)
C35 N8 Li4 112.9(3)
C36 N8 Li4 113.0(2)
C34' N8 Li4 102.7(4)
C34 N8 Li4 102.7(3)
N8 C35 H35A 109.5
N8 C35 H35B 109.5
H35A C35 H35B 109.5
N8 C35 H35C 109.5
H35A C35 H35C 109.5
H35B C35 H35C 109.5
N8 C36 H36A 109.5
N8 C36 H36B 109.5
H36A C36 H36B 109.5
N8 C36 H36C 109.5
H36A C36 H36C 109.5
H36B C36 H36C 109.5
C34' C33' N7 110.1(7)
C34' C33' H33C 109.6
N7 C33' H33C 109.6
C34' C33' H33D 109.6
N7 C33' H33D 109.6
H33C C33' H33D 108.2
N8 C34' C33' 109.3(7)
N8 C34' H34C 109.8
C33' C34' H34C 109.8
N8 C34' H34D 109.8
C33' C34' H34D 109.8
H34C C34' H34D 108.3
N9 C37 O1 177.7(3)
O1' C37 N9' 177.7(3)
N9' Li1 N1 98.0(2)
O1 Li1 N1 98.0(2)
N9' Li1 N6 105.9(2)
O1 Li1 N6 105.9(2)
N1 Li1 N6 128.6(3)
N9' Li1 N5 106.4(2)
O1 Li1 N5 106.4(2)
N1 Li1 N5 131.7(3)
N6 Li1 N5 83.9(2)
N9' Li1 Li2 51.24(17)
O1 Li1 Li2 51.24(17)
N1 Li1 Li2 46.94(16)
N6 Li1 Li2 137.2(3)
N5 Li1 Li2 133.6(3)
N1 Li2 N2 146.5(3)
N1 Li2 O1 95.6(2)
N2 Li2 O1 117.7(2)
N1 Li2 N9' 95.6(2)
N2 Li2 N9' 117.7(2)
N1 Li2 Li1 48.61(16)
N2 Li2 Li1 163.2(3)
O1 Li2 Li1 47.14(15)
N9' Li2 Li1 47.14(15)
N1 Li2 Cu1 155.6(3)
N2 Li2 Cu1 41.24(11)
O1 Li2 Cu1 86.93(17)
N9' Li2 Cu1 86.93(17)
Li1 Li2 Cu1 130.8(2)
N4 Li3 N3 147.0(3)
N4 Li3 N9 95.6(2)
N3 Li3 N9 117.4(2)
N4 Li3 O1' 95.6(2)
N3 Li3 O1' 117.4(2)
N4 Li3 Li4 48.44(16)
N3 Li3 Li4 163.7(3)
N9 Li3 Li4 47.23(15)
O1' Li3 Li4 47.23(15)
N4 Li3 Cu1 154.0(2)
N3 Li3 Cu1 40.26(11)
N9 Li3 Cu1 87.97(16)
O1' Li3 Cu1 87.97(16)
Li4 Li3 Cu1 131.0(2)
O1' Li4 N4 97.9(2)
N9 Li4 N4 97.9(2)
O1' Li4 N8 105.6(2)
N9 Li4 N8 105.6(2)
N4 Li4 N8 127.5(2)
O1' Li4 N7 106.6(2)
N9 Li4 N7 106.6(2)
N4 Li4 N7 133.6(2)
N8 Li4 N7 83.06(19)
O1' Li4 Li3 51.50(16)
N9 Li4 Li3 51.50(16)
N4 Li4 Li3 46.49(15)
N8 Li4 Li3 129.9(2)
N7 Li4 Li3 141.5(2)

loop_
_geom_bond_atom_site_label_1
_geom_bond_atom_site_label_2
_geom_bond_distance
Cu1 N3 1.909(2)
Cu1 N2 1.910(2)
Cu1 Li2 2.891(5)
Cu1 Li3 2.939(5)
O1 C37 1.205(4)
O1 Li1 2.009(5)
O1 Li2 2.137(6)
N9 C37 1.202(4)
N9 Li4 2.026(5)
N9 Li3 2.159(6)
N9' C37 1.205(4)
N9' Li1 2.009(5)
N9' Li2 2.137(6)
O1' C37 1.202(4)
O1' Li4 2.026(5)
O1' Li3 2.159(6)
N4 C20 1.454(3)
N4 C23 1.471(3)
N4 Li3 1.985(5)
N4 Li4 2.048(5)
N2 C8 1.478(4)
N2 C11 1.485(4)
N2 Li2 2.058(5)
N1 C2 1.456(4)
N1 C5 1.467(4)
N1 Li2 1.991(5)
N1 Li1 2.044(5)
N3 C17 1.479(4)
N3 C14 1.482(4)
N3 Li3 2.053(5)
N5 C25 1.445(5)
N5 C26 1.481(5)
N5 C27 1.494(5)
N5 Li1 2.269(6)
N6 C29 1.466(5)
N6 C28 1.470(5)
N6 C30 1.470(5)
N6 Li1 2.222(6)
C1 C2 1.535(5)
C1 H1A 0.9800
C1 H1B 0.9800
C1 H1C 0.9800
C2 C3 1.522(5)
C2 H2A 1.0000
C3 H3A 0.9800
C3 H3B 0.9800
C3 H3C 0.9800
C4 C5 1.537(5)
C4 H4A 0.9800
C4 H4B 0.9800
C4 H4C 0.9800
C5 C6 1.508(5)
C5 H5A 1.0000
C6 H6A 0.9800
C6 H6B 0.9800
C6 H6C 0.9800
C7 C8 1.527(5)
C7 H7A 0.9800
C7 H7B 0.9800
C7 H7C 0.9800
C8 C9 1.520(5)
C8 H8A 1.0000
C9 H9A 0.9800
C9 H9B 0.9800
C9 H9C 0.9800
C10 C11 1.513(5)
C10 H10A 0.9800
C10 H10B 0.9800
C10 H10C 0.9800
C11 C12 1.532(4)
C11 H11A 1.0000
C12 H12A 0.9800
C12 H12B 0.9800
C12 H12C 0.9800
C13 C14 1.544(5)
C13 H13A 0.9800
C13 H13B 0.9800
C13 H13C 0.9800
C14 C15 1.503(5)
C14 H14A 1.0000
C15 H15A 0.9800
C15 H15B 0.9800
C15 H15C 0.9800
C16 C17 1.534(5)
C16 H16A 0.9800
C16 H16B 0.9800
C16 H16C 0.9800
C17 C18 1.513(5)
C17 H17A 1.0000
C18 H18A 0.9800
C18 H18B 0.9800
C18 H18C 0.9800
C19 C20 1.519(4)
C19 H19A 0.9800
C19 H19B 0.9800
C19 H19C 0.9800
C20 C21 1.532(5)
C20 H20A 1.0000
C21 H21A 0.9800
C21 H21B 0.9800
C21 H21C 0.9800
C22 C23 1.533(4)
C22 H22A 0.9800
C22 H22B 0.9800
C22 H22C 0.9800
C23 C24 1.519(4)
C23 H23A 1.0000
C24 H24A 0.9800
C24 H24B 0.9800
C24 H24C 0.9800
C25 H25A 0.9800
C25 H25B 0.9800
C25 H25C 0.9800
C26 H26A 0.9800
C26 H26B 0.9800
C26 H26C 0.9800
C27 C28 1.474(5)
C27 H27A 0.9900
C27 H27B 0.9900
C28 H28A 0.9900
C28 H28B 0.9900
C29 H29A 0.9800
C29 H29B 0.9800
C29 H29C 0.9800
C30 H30A 0.9800
C30 H30B 0.9800
C30 H30C 0.9800
C31 N7 1.459(5)
C31 H31A 0.9800
C31 H31B 0.9800
C31 H31C 0.9800
C32 N7 1.452(5)
C32 H32A 0.9800
C32 H32B 0.9800
C32 H32C 0.9800
N7 C33 1.469(7)
N7 C33' 1.545(10)
N7 Li4 2.261(6)
C33 C34 1.518(7)
C33 H33A 0.9900
C33 H33B 0.9900
C34 N8 1.527(8)
C34 H34A 0.9900
C34 H34B 0.9900
N8 C35 1.441(5)
N8 C36 1.463(5)
N8 C34' 1.465(10)
N8 Li4 2.239(5)
C35 H35A 0.9800
C35 H35B 0.9800
C35 H35C 0.9800
C36 H36A 0.9800
C36 H36B 0.9800
C36 H36C 0.9800
C33' C34' 1.525(9)
C33' H33C 0.9900
C33' H33D 0.9900
C34' H34C 0.9900
C34' H34D 0.9900
Li1 Li2 2.712(7)
Li3 Li4 2.727(7)
